data_7009630
loop_
_publ_author_name
'Camus, Jean-Michel'
'Morales, Dolores'
'Andrieu, Jacques'
'Richard, Philippe'
'Poli, Rinaldo'
'Braunstein, Pierre'
'Naud, Fr\'ed\'eric'

_publ_section_title
;
 Half-sandwich complexes of molybdenum-(III), -(IV) and -(V) with P--O
 and P--N bifunctional ligands Ph2PCH2X
 (X&#x2005;=&#x2005;2-oxazolinyl, or C(O)NPh2)
;
_journal_issue 15
_journal_name_full 'Journal of the Chemical Society, Dalton Transactions'
_journal_page_first 2577
_journal_paper_doi 10.1039/b002403l
_journal_year 2000
_chemical_formula_moiety 'C36 H37 Cl3 Mo N O P, B F4'
_chemical_formula_sum 'C36 H37 B Cl3 F4 Mo N O P'
_chemical_formula_weight 819.74
_chemical_name_systematic
;
 ?
;
_space_group_IT_number 14
_symmetry_cell_setting monoclinic
_symmetry_space_group_name_Hall '-P 2yn'
_symmetry_space_group_name_H-M 'P 1 21/n 1'
_atom_sites_solution_hydrogens geom
_atom_sites_solution_primary patterson
_atom_sites_solution_secondary difmap
_audit_creation_method SHELXL
_cell_angle_alpha 90.00
_cell_angle_beta 106.961(2)
_cell_angle_gamma 90.00
_cell_formula_units_Z 4
_cell_length_a 12.3540(10)
_cell_length_b 14.8950(10)
_cell_length_c 19.9370(10)
_cell_measurement_reflns_used 27933
_cell_measurement_temperature 110(2)
_cell_measurement_theta_max 27.485
_cell_measurement_theta_min 0.998
_cell_volume 3509.1(4)
_computing_cell_refinement 'Denzo (Otwinowski & Minor, 1997)'
_computing_data_collection collect
_computing_data_reduction 'Denzo and Scalepak (Otwinowski & Minor, 1997)'
_computing_molecular_graphics ORTEP3
_computing_structure_refinement 'SHELXL97 (Sheldrick, 1997) '
_computing_structure_solution 'SHELXS97 (Sheldrick, 1997) '
_diffrn_ambient_temperature 110(2)
_diffrn_measurement_device KappaCCD
_diffrn_measurement_method KappaCCD
_diffrn_radiation_monochromator graphite
_diffrn_radiation_source 'fine-focus sealed tube'
_diffrn_radiation_type MoK\a
_diffrn_radiation_wavelength 0.71073
_diffrn_reflns_av_R_equivalents 0.0815
_diffrn_reflns_av_sigmaI/netI 0.0844
_diffrn_reflns_limit_h_max 11
_diffrn_reflns_limit_h_min -16
_diffrn_reflns_limit_k_max 19
_diffrn_reflns_limit_k_min -17
_diffrn_reflns_limit_l_max 25
_diffrn_reflns_limit_l_min -25
_diffrn_reflns_number 24328
_diffrn_reflns_theta_max 27.56
_diffrn_reflns_theta_min 1.74
_exptl_absorpt_coefficient_mu 0.701
_exptl_absorpt_correction_type none
_exptl_crystal_colour brown
_exptl_crystal_density_diffrn 1.552
_exptl_crystal_density_meas ?
_exptl_crystal_density_method .
_exptl_crystal_description prism
_exptl_crystal_F_000 1668
_exptl_crystal_size_max 0.22
_exptl_crystal_size_mid 0.10
_exptl_crystal_size_min 0.05
_refine_diff_density_max 1.984
_refine_diff_density_min -1.018
_refine_diff_density_rms 0.147
_refine_ls_extinction_method none
_refine_ls_goodness_of_fit_all 1.044
_refine_ls_goodness_of_fit_ref 1.090
_refine_ls_hydrogen_treatment riding
_refine_ls_matrix_type full
_refine_ls_number_parameters 438
_refine_ls_number_reflns 8008
_refine_ls_number_restraints 0
_refine_ls_restrained_S_all 1.044
_refine_ls_restrained_S_obs 1.090
_refine_ls_R_factor_all 0.0960
_refine_ls_R_factor_gt 0.0638
_refine_ls_shift/su_max 0.001
_refine_ls_shift/su_mean 0.000
_refine_ls_structure_factor_coef Fsqd
_refine_ls_weighting_details 'w=1/[\s^2^(Fo^2^)+(0.0581P)^2^+12.9265P] where P=(Fo^2^+2Fc^2^)/3'
_refine_ls_weighting_scheme calc
_refine_ls_wR_factor_all 0.1537
_refine_ls_wR_factor_gt 0.1368
_reflns_number_gt 5910
_reflns_number_total 8008
_reflns_threshold_expression >2sigma(I)
_cod_data_source_file b002403l.txt
_cod_data_source_block p21
_cod_depositor_comments
;
The following automatic conversions were performed:

'_refine_ls_weighting_scheme' value 'calc
w=1/[\s^2^(Fo^2^)+(0.0581P)^2^+12.9265P] where P=(Fo^2^+2Fc^2^)/3'
was changed to 'calc'. New tag '_refine_ls_weighting_details' was
created. The value of the new tag was set to
'w=1/[\s^2^(Fo^2^)+(0.0581P)^2^+12.9265P] where P=(Fo^2^+2Fc^2^)/3'.

Automatic conversion script
Id: cif_fix_values 3143 2015-03-26 13:38:13Z robertas 
;
_cod_original_sg_symbol_H-M 'P 21/n'
_cod_database_code 7009630

loop_
_symmetry_equiv_pos_as_xyz
'x, y, z'
'-x+1/2, y+1/2, -z+1/2'
'-x, -y, -z'
'x-1/2, -y-1/2, z-1/2'

loop_
_atom_site_aniso_label
_atom_site_aniso_U_11
_atom_site_aniso_U_22
_atom_site_aniso_U_33
_atom_site_aniso_U_23
_atom_site_aniso_U_13
_atom_site_aniso_U_12
Mo1 0.0175(2) 0.0174(2) 0.0155(2) 0.0005(2) 0.00658(14) -0.0005(2)
Cl1 0.0309(6) 0.0310(7) 0.0206(6) 0.0006(5) 0.0103(5) 0.0041(5)
Cl2 0.0254(6) 0.0268(7) 0.0314(6) 0.0015(5) 0.0057(5) -0.0014(5)
Cl3 0.0296(7) 0.0293(7) 0.0311(6) 0.0019(5) 0.0102(5) 0.0002(5)
P 0.0213(6) 0.0186(6) 0.0140(5) 0.0008(4) 0.0068(5) 0.0002(5)
O 0.020(2) 0.025(2) 0.018(2) 0.0013(13) 0.0090(13) 0.0039(14)
N 0.021(2) 0.015(2) 0.018(2) 0.0027(14) 0.009(2) 0.0032(15)
C11 0.020(2) 0.019(2) 0.017(2) -0.002(2) 0.004(2) -0.002(2)
C12 0.024(2) 0.020(3) 0.014(2) 0.000(2) 0.006(2) 0.002(2)
C1 0.019(2) 0.023(3) 0.026(2) 0.001(2) 0.010(2) 0.005(2)
C2 0.018(2) 0.032(3) 0.023(2) 0.003(2) 0.006(2) 0.003(2)
C3 0.019(2) 0.024(3) 0.028(2) 0.001(2) 0.007(2) 0.004(2)
C4 0.019(2) 0.025(3) 0.022(2) -0.003(2) 0.003(2) 0.001(2)
C5 0.017(2) 0.022(3) 0.021(2) 0.005(2) 0.006(2) 0.007(2)
C6 0.033(3) 0.028(3) 0.055(4) -0.012(3) 0.020(3) -0.002(2)
C7 0.028(3) 0.050(4) 0.031(3) 0.005(3) 0.014(2) 0.011(3)
C8 0.027(3) 0.036(3) 0.057(4) 0.008(3) 0.018(3) 0.000(2)
C9 0.031(3) 0.040(3) 0.028(3) -0.005(2) 0.001(2) 0.005(2)
C10 0.030(3) 0.031(3) 0.036(3) 0.012(2) 0.020(2) 0.007(2)
C13 0.020(2) 0.019(2) 0.025(2) -0.001(2) 0.004(2) 0.000(2)
C14 0.021(2) 0.030(3) 0.024(2) -0.003(2) 0.008(2) -0.003(2)
C15 0.026(3) 0.029(3) 0.028(3) -0.007(2) 0.002(2) 0.001(2)
C16 0.025(3) 0.039(3) 0.040(3) 0.000(3) 0.002(2) -0.008(2)
C17 0.030(3) 0.058(4) 0.039(3) 0.007(3) 0.008(3) -0.017(3)
C18 0.030(3) 0.047(4) 0.025(3) 0.004(2) 0.007(2) -0.007(3)
C19 0.021(2) 0.016(2) 0.019(2) 0.003(2) -0.002(2) 0.001(2)
C20 0.039(3) 0.023(3) 0.022(2) 0.002(2) 0.004(2) 0.006(2)
C21 0.056(4) 0.022(3) 0.024(3) 0.001(2) 0.001(2) 0.009(3)
C22 0.034(3) 0.019(3) 0.035(3) 0.009(2) -0.005(2) -0.001(2)
C23 0.031(3) 0.031(3) 0.029(3) 0.012(2) 0.009(2) -0.002(2)
C24 0.031(3) 0.022(3) 0.026(3) 0.003(2) 0.012(2) 0.001(2)
C25 0.022(2) 0.021(2) 0.017(2) 0.003(2) 0.008(2) 0.004(2)
C26 0.027(3) 0.023(3) 0.018(2) -0.001(2) 0.008(2) -0.001(2)
C27 0.030(3) 0.026(3) 0.020(2) -0.001(2) 0.006(2) 0.008(2)
C28 0.029(3) 0.033(3) 0.024(2) 0.005(2) 0.014(2) 0.013(2)
C29 0.022(3) 0.037(3) 0.042(3) 0.009(2) 0.018(2) 0.002(2)
C30 0.025(3) 0.027(3) 0.022(2) 0.002(2) 0.011(2) 0.000(2)
C31 0.023(2) 0.020(2) 0.020(2) 0.004(2) 0.012(2) 0.005(2)
C32 0.031(3) 0.033(3) 0.021(2) -0.001(2) 0.011(2) 0.006(2)
C33 0.039(3) 0.050(4) 0.021(3) 0.008(2) 0.011(2) 0.017(3)
C34 0.042(3) 0.035(3) 0.034(3) 0.018(2) 0.027(3) 0.017(2)
C35 0.035(3) 0.018(3) 0.049(3) 0.006(2) 0.022(3) 0.001(2)
C36 0.022(2) 0.026(3) 0.027(2) 0.002(2) 0.010(2) 0.002(2)
B 0.029(3) 0.037(4) 0.023(3) 0.000(3) 0.004(2) 0.006(3)
F1 0.044(2) 0.050(2) 0.041(2) -0.011(2) 0.014(2) 0.007(2)
F2 0.049(2) 0.073(3) 0.067(3) -0.039(2) 0.012(2) -0.019(2)
F3 0.066(3) 0.104(4) 0.066(3) 0.057(3) 0.032(2) 0.044(3)
F4 0.030(2) 0.031(2) 0.037(2) -0.0028(13) 0.0037(13) 0.0060(13)

loop_
_atom_site_label
_atom_site_type_symbol
_atom_site_fract_x
_atom_site_fract_y
_atom_site_fract_z
_atom_site_U_iso_or_equiv
_atom_site_thermal_displace_type
_atom_site_occupancy
_atom_site_calc_flag
_atom_site_refinement_flags
_atom_site_disorder_group
Mo1 Mo 0.93468(3) 0.31740(3) 0.86845(2) 0.01640(11) Uani 1 d . .
Cl1 Cl 0.96015(11) 0.29390(8) 0.99014(6) 0.0269(3) Uani 1 d . .
Cl2 Cl 1.07072(10) 0.43573(9) 0.89919(6) 0.0284(3) Uani 1 d . .
Cl3 Cl 0.89173(11) 0.16198(9) 0.84316(7) 0.0297(3) Uani 1 d . .
P P 1.12256(10) 0.22606(8) 0.90348(6) 0.0176(2) Uani 1 d . .
O O 0.9925(3) 0.3162(2) 0.7775(2) 0.0199(7) Uani 1 d . .
N N 1.1182(3) 0.3022(2) 0.7164(2) 0.0173(8) Uani 1 d . .
C11 C 1.0770(4) 0.2763(3) 0.7680(2) 0.0189(9) Uani 1 d . .
C12 C 1.1309(4) 0.2002(3) 0.8154(2) 0.0193(9) Uani 1 d . .
H12A H 1.2093(4) 0.1935(3) 0.8161(2) 0.025 Uiso 1 calc R .
H12B H 1.0914(4) 0.1445(3) 0.7988(2) 0.025 Uiso 1 calc R .
C1 C 0.8164(4) 0.4512(3) 0.8606(2) 0.0217(10) Uani 1 d . .
C2 C 0.7649(4) 0.3839(4) 0.8912(2) 0.0241(10) Uani 1 d . .
C3 C 0.7316(4) 0.3122(3) 0.8413(3) 0.0239(10) Uani 1 d . .
C4 C 0.7635(4) 0.3366(3) 0.7807(2) 0.0224(10) Uani 1 d . .
C5 C 0.8157(4) 0.4219(3) 0.7929(2) 0.0200(9) Uani 1 d . .
C6 C 0.8510(5) 0.5420(4) 0.8903(3) 0.0371(13) Uani 1 d . .
H6A H 0.7879(10) 0.5823(7) 0.8755(16) 0.048 Uiso 1 calc R .
H6B H 0.9121(20) 0.5636(11) 0.8741(15) 0.048 Uiso 1 calc R .
H6C H 0.8753(29) 0.5385(6) 0.9406(3) 0.048 Uiso 1 calc R .
C7 C 0.7371(5) 0.3938(4) 0.9579(3) 0.0351(13) Uani 1 d . .
H7A H 0.7279(31) 0.3355(4) 0.9760(10) 0.046 Uiso 1 calc R .
H7B H 0.6681(17) 0.4272(22) 0.9501(5) 0.046 Uiso 1 calc R .
H7C H 0.7973(15) 0.4251(22) 0.9912(7) 0.046 Uiso 1 calc R .
C8 C 0.6601(5) 0.2345(4) 0.8495(3) 0.0389(14) Uani 1 d . .
H8A H 0.6666(25) 0.1872(11) 0.8183(15) 0.051 Uiso 1 calc R .
H8B H 0.5825(7) 0.2533(8) 0.8386(20) 0.051 Uiso 1 calc R .
H8C H 0.6851(21) 0.2132(17) 0.8970(6) 0.051 Uiso 1 calc R .
C9 C 0.7342(5) 0.2863(4) 0.7130(3) 0.0346(13) Uani 1 d . .
H9A H 0.6658(17) 0.3103(16) 0.6818(7) 0.045 Uiso 1 calc R .
H9B H 0.7233(30) 0.2240(6) 0.7216(4) 0.045 Uiso 1 calc R .
H9C H 0.7946(14) 0.2921(20) 0.6921(9) 0.045 Uiso 1 calc R .
C10 C 0.8487(4) 0.4792(4) 0.7406(3) 0.0301(12) Uani 1 d . .
H10A H 0.9174(16) 0.5107(18) 0.7633(5) 0.039 Uiso 1 calc R .
H10B H 0.7896(13) 0.5216(15) 0.7207(13) 0.039 Uiso 1 calc R .
H10C H 0.8605(28) 0.4420(4) 0.7040(10) 0.039 Uiso 1 calc R .
C13 C 1.2520(4) 0.2862(3) 0.9466(2) 0.0217(10) Uani 1 d . .
C14 C 1.2806(4) 0.3000(3) 1.0184(2) 0.0247(11) Uani 1 d . .
H14 H 1.2359(4) 0.2754(3) 1.0440(2) 0.032 Uiso 1 calc R .
C15 C 1.3751(4) 0.3501(4) 1.0524(3) 0.0289(11) Uani 1 d . .
H15 H 1.3928(4) 0.3595(4) 1.1005(3) 0.038 Uiso 1 calc R .
C16 C 1.4424(5) 0.3857(4) 1.0157(3) 0.0360(13) Uani 1 d . .
H16 H 1.5063(5) 0.4186(4) 1.0389(3) 0.047 Uiso 1 calc R .
C17 C 1.4157(5) 0.3727(5) 0.9445(3) 0.043(2) Uani 1 d . .
H17 H 1.4616(5) 0.3972(5) 0.9196(3) 0.056 Uiso 1 calc R .
C18 C 1.3210(5) 0.3236(4) 0.9097(3) 0.0343(13) Uani 1 d . .
H18 H 1.3033(5) 0.3154(4) 0.8614(3) 0.045 Uiso 1 calc R .
C19 C 1.1390(4) 0.1179(3) 0.9491(2) 0.0204(10) Uani 1 d . .
C20 C 1.1727(5) 0.0437(3) 0.9184(3) 0.0288(11) Uani 1 d . .
H20 H 1.1859(5) 0.0489(3) 0.8749(3) 0.037 Uiso 1 calc R .
C21 C 1.1869(5) -0.0389(4) 0.9530(3) 0.0362(13) Uani 1 d . .
H21 H 1.2091(5) -0.0890(4) 0.9325(3) 0.047 Uiso 1 calc R .
C22 C 1.1681(5) -0.0462(4) 1.0170(3) 0.0327(12) Uani 1 d . .
H22 H 1.1772(5) -0.1015(4) 1.0397(3) 0.042 Uiso 1 calc R .
C23 C 1.1357(4) 0.0274(4) 1.0485(3) 0.0303(12) Uani 1 d . .
H23 H 1.1244(4) 0.0221(4) 1.0924(3) 0.039 Uiso 1 calc R .
C24 C 1.1201(4) 0.1099(3) 1.0140(3) 0.0259(11) Uani 1 d . .
H24 H 1.0970(4) 0.1596(3) 1.0345(3) 0.034 Uiso 1 calc R .
C25 C 1.2021(4) 0.2515(3) 0.6943(2) 0.0193(9) Uani 1 d . .
C26 C 1.1798(4) 0.1640(3) 0.6711(2) 0.0225(10) Uani 1 d . .
H26 H 1.1124(4) 0.1362(3) 0.6711(2) 0.029 Uiso 1 calc R .
C27 C 1.2596(4) 0.1185(4) 0.6476(2) 0.0259(11) Uani 1 d . .
H27 H 1.2459(4) 0.0596(4) 0.6319(2) 0.034 Uiso 1 calc R .
C28 C 1.3592(4) 0.1601(4) 0.6475(3) 0.0269(11) Uani 1 d . .
H28 H 1.4123(4) 0.1291(4) 0.6316(3) 0.035 Uiso 1 calc R .
C29 C 1.3810(4) 0.2475(4) 0.6709(3) 0.0316(12) Uani 1 d . .
H29 H 1.4484(4) 0.2751(4) 0.6706(3) 0.041 Uiso 1 calc R .
C30 C 1.3019(4) 0.2941(3) 0.6947(2) 0.0242(11) Uani 1 d . .
H30 H 1.3158(4) 0.3529(3) 0.7107(2) 0.031 Uiso 1 calc R .
C31 C 1.0747(4) 0.3836(3) 0.6770(2) 0.0198(9) Uani 1 d . .
C32 C 0.9990(4) 0.3765(4) 0.6105(2) 0.0278(11) Uani 1 d . .
H32 H 0.9757(4) 0.3204(4) 0.5912(2) 0.036 Uiso 1 calc R .
C33 C 0.9586(5) 0.4536(4) 0.5730(3) 0.0364(14) Uani 1 d . .
H33 H 0.9074(5) 0.4497(4) 0.5284(3) 0.047 Uiso 1 calc R .
C34 C 0.9948(5) 0.5369(4) 0.6022(3) 0.0336(13) Uani 1 d . .
H34 H 0.9676(5) 0.5889(4) 0.5770(3) 0.044 Uiso 1 calc R .
C35 C 1.0709(5) 0.5432(4) 0.6684(3) 0.0321(12) Uani 1 d . .
H35 H 1.0951(5) 0.5993(4) 0.6875(3) 0.042 Uiso 1 calc R .
C36 C 1.1112(4) 0.4659(3) 0.7063(3) 0.0244(10) Uani 1 d . .
H36 H 1.1622(4) 0.4697(3) 0.7509(3) 0.032 Uiso 1 calc R .
B B 0.5038(5) 0.4774(4) 0.7692(3) 0.0302(13) Uani 1 d . .
F1 F 0.5398(3) 0.4417(2) 0.7157(2) 0.0445(8) Uani 1 d . .
F2 F 0.5655(3) 0.5534(3) 0.7954(2) 0.0641(12) Uani 1 d . .
F3 F 0.5175(4) 0.4137(3) 0.8214(2) 0.0761(15) Uani 1 d . .
F4 F 0.3896(3) 0.5000(2) 0.7458(2) 0.0339(7) Uani 1 d . .

loop_
_atom_type_symbol
_atom_type_description
_atom_type_scat_dispersion_real
_atom_type_scat_dispersion_imag
_atom_type_scat_source
C C 0.0033 0.0016 'International Tables Vol C Tables 4.2.6.8 and 6.1.1.4'
H H 0.0000 0.0000 'International Tables Vol C Tables 4.2.6.8 and 6.1.1.4'
Mo Mo -1.6832 0.6857 'International Tables Vol C Tables 4.2.6.8 and 6.1.1.4'
B B 0.0013 0.0007 'International Tables Vol C Tables 4.2.6.8 and 6.1.1.4'
P P 0.1023 0.0942 'International Tables Vol C Tables 4.2.6.8 and 6.1.1.4'
N N 0.0061 0.0033 'International Tables Vol C Tables 4.2.6.8 and 6.1.1.4'
O O 0.0106 0.0060 'International Tables Vol C Tables 4.2.6.8 and 6.1.1.4'
Cl Cl 0.1484 0.1585 'International Tables Vol C Tables 4.2.6.8 and 6.1.1.4'
F F 0.0171 0.0103 'International Tables Vol C Tables 4.2.6.8 and 6.1.1.4'

loop_
_geom_angle_atom_site_label_1
_geom_angle_atom_site_label_2
_geom_angle_atom_site_label_3
_geom_angle
_geom_angle_site_symmetry_1
_geom_angle_site_symmetry_3
_geom_angle_publ_flag
O Mo1 C4 79.57(14) . . ?
O Mo1 C5 76.33(13) . . ?
C4 Mo1 C5 35.0(2) . . ?
O Mo1 Cl1 152.58(9) . . ?
C4 Mo1 Cl1 127.09(12) . . ?
C5 Mo1 Cl1 128.36(11) . . ?
O Mo1 Cl2 80.76(9) . . ?
C4 Mo1 Cl2 121.15(13) . . ?
C5 Mo1 Cl2 86.44(12) . . ?
Cl1 Mo1 Cl2 88.46(4) . . ?
O Mo1 Cl3 85.50(10) . . ?
C4 Mo1 Cl3 82.20(13) . . ?
C5 Mo1 Cl3 116.41(13) . . ?
Cl1 Mo1 Cl3 91.59(4) . . ?
Cl2 Mo1 Cl3 149.67(5) . . ?
O Mo1 C3 113.18(14) . . ?
C4 Mo1 C3 34.9(2) . . ?
C5 Mo1 C3 57.5(2) . . ?
Cl1 Mo1 C3 92.49(12) . . ?
Cl2 Mo1 C3 133.66(12) . . ?
Cl3 Mo1 C3 76.66(12) . . ?
O Mo1 C1 107.07(14) . . ?
C4 Mo1 C1 57.3(2) . . ?
C5 Mo1 C1 34.2(2) . . ?
Cl1 Mo1 C1 94.82(11) . . ?
Cl2 Mo1 C1 77.17(12) . . ?
Cl3 Mo1 C1 132.97(12) . . ?
C3 Mo1 C1 56.6(2) . . ?
O Mo1 C2 132.05(14) . . ?
C4 Mo1 C2 57.2(2) . . ?
C5 Mo1 C2 56.62(15) . . ?
Cl1 Mo1 C2 74.89(11) . . ?
Cl2 Mo1 C2 103.18(13) . . ?
Cl3 Mo1 C2 106.10(13) . . ?
C3 Mo1 C2 34.1(2) . . ?
C1 Mo1 C2 33.4(2) . . ?
O Mo1 P 74.37(9) . . ?
C4 Mo1 P 143.75(12) . . ?
C5 Mo1 P 148.99(11) . . ?
Cl1 Mo1 P 78.89(4) . . ?
Cl2 Mo1 P 79.12(4) . . ?
Cl3 Mo1 P 71.15(4) . . ?
C3 Mo1 P 146.30(12) . . ?
C1 Mo1 P 155.62(12) . . ?
C2 Mo1 P 153.58(11) . . ?
C13 P C12 105.7(2) . . ?
C13 P C19 104.1(2) . . ?
C12 P C19 105.2(2) . . ?
C13 P Mo1 117.5(2) . . ?
C12 P Mo1 98.5(2) . . ?
C19 P Mo1 123.6(2) . . ?
C11 O Mo1 128.8(3) . . ?
C11 N C25 123.4(4) . . ?
C11 N C31 119.6(4) . . ?
C25 N C31 117.0(3) . . ?
O C11 N 119.9(4) . . ?
O C11 C12 119.7(4) . . ?
N C11 C12 120.4(4) . . ?
C11 C12 P 107.8(3) . . ?
C5 C1 C2 108.2(4) . . ?
C5 C1 C6 125.6(4) . . ?
C2 C1 C6 125.7(4) . . ?
C5 C1 Mo1 69.4(3) . . ?
C2 C1 Mo1 74.4(3) . . ?
C6 C1 Mo1 128.1(3) . . ?
C1 C2 C3 107.6(4) . . ?
C1 C2 C7 124.7(5) . . ?
C3 C2 C7 127.2(5) . . ?
C1 C2 Mo1 72.2(3) . . ?
C3 C2 Mo1 70.3(3) . . ?
C7 C2 Mo1 129.6(3) . . ?
C4 C3 C2 107.7(4) . . ?
C4 C3 C8 127.6(5) . . ?
C2 C3 C8 124.0(5) . . ?
C4 C3 Mo1 69.8(3) . . ?
C2 C3 Mo1 75.6(3) . . ?
C8 C3 Mo1 127.7(4) . . ?
C5 C4 C3 108.0(4) . . ?
C5 C4 C9 125.8(4) . . ?
C3 C4 C9 125.8(5) . . ?
C5 C4 Mo1 73.3(3) . . ?
C3 C4 Mo1 75.4(3) . . ?
C9 C4 Mo1 122.9(3) . . ?
C4 C5 C1 108.5(4) . . ?
C4 C5 C10 126.7(4) . . ?
C1 C5 C10 124.2(5) . . ?
C4 C5 Mo1 71.6(3) . . ?
C1 C5 Mo1 76.4(3) . . ?
C10 C5 Mo1 125.2(3) . . ?
C14 C13 C18 118.4(5) . . ?
C14 C13 P 119.1(4) . . ?
C18 C13 P 122.4(4) . . ?
C15 C14 C13 120.7(5) . . ?
C16 C15 C14 120.4(5) . . ?
C15 C16 C17 119.9(5) . . ?
C16 C17 C18 120.4(5) . . ?
C17 C18 C13 120.2(5) . . ?
C24 C19 C20 119.9(4) . . ?
C24 C19 P 121.0(4) . . ?
C20 C19 P 119.1(4) . . ?
C19 C20 C21 119.6(5) . . ?
C22 C21 C20 120.1(5) . . ?
C21 C22 C23 120.8(5) . . ?
C22 C23 C24 119.6(5) . . ?
C19 C24 C23 120.0(5) . . ?
C26 C25 C30 121.6(4) . . ?
C26 C25 N 120.2(4) . . ?
C30 C25 N 118.2(4) . . ?
C25 C26 C27 118.9(5) . . ?
C28 C27 C26 120.3(5) . . ?
C27 C28 C29 120.6(4) . . ?
C28 C29 C30 119.9(5) . . ?
C25 C30 C29 118.8(5) . . ?
C36 C31 C32 121.3(5) . . ?
C36 C31 N 119.3(4) . . ?
C32 C31 N 119.5(4) . . ?
C33 C32 C31 119.4(5) . . ?
C32 C33 C34 119.7(5) . . ?
C35 C34 C33 120.5(5) . . ?
C34 C35 C36 120.0(5) . . ?
C31 C36 C35 119.2(5) . . ?
F1 B F2 110.0(5) . . ?
F1 B F3 108.8(5) . . ?
F2 B F3 110.3(5) . . ?
F1 B F4 111.0(4) . . ?
F2 B F4 108.8(5) . . ?
F3 B F4 108.0(5) . . ?

loop_
_geom_bond_atom_site_label_1
_geom_bond_atom_site_label_2
_geom_bond_distance
_geom_bond_site_symmetry_2
_geom_bond_publ_flag
Mo1 O 2.134(3) . ?
Mo1 C4 2.336(5) . ?
Mo1 C5 2.358(4) . ?
Mo1 Cl1 2.3794(12) . ?
Mo1 Cl2 2.3888(13) . ?
Mo1 Cl3 2.3955(14) . ?
Mo1 C3 2.409(5) . ?
Mo1 C1 2.449(5) . ?
Mo1 C2 2.478(5) . ?
Mo1 P 2.6039(13) . ?
P C13 1.816(5) . ?
P C12 1.830(4) . ?
P C19 1.832(5) . ?
O C11 1.263(5) . ?
N C11 1.331(6) . ?
N C25 1.451(6) . ?
N C31 1.458(6) . ?
C11 C12 1.501(6) . ?
C1 C5 1.415(6) . ?
C1 C2 1.418(7) . ?
C1 C6 1.488(7) . ?
C2 C3 1.435(7) . ?
C2 C7 1.475(7) . ?
C3 C4 1.423(7) . ?
C3 C8 1.493(7) . ?
C4 C5 1.413(7) . ?
C4 C9 1.494(7) . ?
C5 C10 1.495(6) . ?
C13 C14 1.386(7) . ?
C13 C18 1.395(7) . ?
C14 C15 1.384(7) . ?
C15 C16 1.364(7) . ?
C16 C17 1.375(8) . ?
C17 C18 1.383(8) . ?
C19 C24 1.385(6) . ?
C19 C20 1.385(7) . ?
C20 C21 1.397(7) . ?
C21 C22 1.367(8) . ?
C22 C23 1.379(8) . ?
C23 C24 1.393(7) . ?
C25 C26 1.384(6) . ?
C25 C30 1.386(7) . ?
C26 C27 1.384(6) . ?
C27 C28 1.379(7) . ?
C28 C29 1.383(8) . ?
C29 C30 1.391(7) . ?
C31 C36 1.377(7) . ?
C31 C32 1.387(7) . ?
C32 C33 1.381(7) . ?
C33 C34 1.389(8) . ?
C34 C35 1.382(8) . ?
C35 C36 1.387(7) . ?
B F1 1.377(7) . ?
B F2 1.379(7) . ?
B F3 1.380(7) . ?
B F4 1.391(7) . ?
